data_1525888
loop_
_publ_author_name
'Demourgues, A.'
'Gravereau, P.'
'Tressaud, A.'
'Laronze, H.'
'Macaudiere, P.'

_publ_section_title
;
 Preparation and structural properties of new series of mixed-anion
 compounds : rare earth fluorosulfides
;
_journal_name_full 'Journal of Fluorine Chemistry'
_journal_page_first 215
_journal_page_last 221
_journal_volume 107
_journal_year 2001
_chemical_formula_sum 'Ca F4 S2 Sm2'
_chemical_name_systematic '(Sm1.72 Ca0.28) (Sm0.28 Ca0.72) F4 S2'
_space_group_IT_number 139
_symmetry_space_group_name_Hall '-I 4 2'
_symmetry_space_group_name_H-M 'I 4/m m m'
_cell_angle_alpha 90
_cell_angle_beta 90
_cell_angle_gamma 90
_cell_formula_units_Z 2
_cell_length_a 3.91594
_cell_length_b 3.91594
_cell_length_c 19.253
_cell_volume 295.237
_citation_journal_id_ASTM JFLCAR
_cod_data_source_file Demourgues_JFLCAR_2001_1383.cif
_cod_data_source_block Ca1F4S2Sm2
_cod_original_cell_volume 295.2368
_cod_original_formula_sum 'Ca1 F4 S2 Sm2'
_cod_database_code 1525888

loop_
_symmetry_equiv_pos_as_xyz
x,y,z
-y,x,z
-x,-y,z
y,-x,z
x,-y,-z
y,x,-z
-x,y,-z
-y,-x,-z
-x,-y,-z
y,-x,-z
x,y,-z
-y,x,-z
-x,y,z
-y,-x,z
x,-y,z
y,x,z
x+1/2,y+1/2,z+1/2
-y+1/2,x+1/2,z+1/2
-x+1/2,-y+1/2,z+1/2
y+1/2,-x+1/2,z+1/2
x+1/2,-y+1/2,-z+1/2
y+1/2,x+1/2,-z+1/2
-x+1/2,y+1/2,-z+1/2
-y+1/2,-x+1/2,-z+1/2
-x+1/2,-y+1/2,-z+1/2
y+1/2,-x+1/2,-z+1/2
x+1/2,y+1/2,-z+1/2
-y+1/2,x+1/2,-z+1/2
-x+1/2,y+1/2,z+1/2
-y+1/2,-x+1/2,z+1/2
x+1/2,-y+1/2,z+1/2
y+1/2,x+1/2,z+1/2

loop_
_atom_site_label
_atom_site_type_symbol
_atom_site_fract_x
_atom_site_fract_y
_atom_site_fract_z
_atom_site_occupancy
_atom_site_U_iso_or_equiv
Sm1 Sm+3 0 0 0.1564 0.86 0.0
F1 F-1 0 0.391 0.0638 0.5 0.0
Ca1 Ca+2 0 0 0.1564 0.14 0.0
S1 S-2 0.5 0.5 0.1943 1 0.0
Ca2 Ca+2 0 0 0.5 0.72 0.0
Sm2 Sm+3 0 0 0.5 0.28 0.0
